data_2022798
loop_
_publ_author_name
'Suzuki, Soma'
'Akiyama, Yukihito'
'Nakane, Daisuke'
'Akitsu, Takashiro'

_publ_section_title
;
 Crystal structure and Hirshfeld surface analysis of (1H-imidazole-\kN
 3)[N-(2-oxidobenzylidene)tyrosinato-\k3 O,N,O&#x2032;]copper(II)
;
_journal_coeditor_code EX2071
_journal_issue 7
_journal_name_full 'Acta Crystallographica Section E Crystallographic Communications'
_journal_paper_doi 10.1107/S2056989023004735
_journal_volume 79
_journal_year 2023
_chemical_absolute_configuration syn
_chemical_formula_iupac '[Cu (C16 H13 N O4) (C3 H4 N2)]'
_chemical_formula_moiety '[Cu (C16 H13 N O4) (C3 H4 N2)]'
_chemical_formula_sum 'C19 H17 Cu N3 O4'
_chemical_formula_weight 414.89
_chemical_name_systematic
(1<i>H</i>-Imidazole-\k<i>N</i>^3^)[<i>N</i>-(2-oxidobenzylidene)tyrosinato-\k^3^<i>O</i>,<i>N</i>,<i>O</i>']copper(II)
_space_group_crystal_system orthorhombic
_space_group_IT_number 19
_space_group_name_Hall 'P 2ac 2ab'
_space_group_name_H-M_alt 'P 21 21 21'
_atom_sites_solution_hydrogens mixed
_cell_angle_alpha 90
_cell_angle_beta 90
_cell_angle_gamma 90
_cell_formula_units_Z 4
_cell_length_a 5.5005(2)
_cell_length_b 12.1363(5)
_cell_length_c 26.1470(10)
_cell_measurement_reflns_used 9965
_cell_measurement_temperature 173.(2)
_cell_measurement_theta_max 26.3890
_cell_measurement_theta_min 2.8773
_cell_volume 1745.46(12)
_computing_cell_refinement
;
SAINT V8.40B (Bruker, 2019)
;
_computing_data_collection
;
APEX2 (Bruker, 2019)
;
_computing_data_reduction
;
SAINT V8.40B (Bruker, 2019)
;
_computing_molecular_graphics
;
<i>ShelXle</i> (H\"ubschle <i>et al.</i>,  2011)
;
_computing_structure_refinement
;
<i>SHELXL2018/3</i> (Sheldrick, 2015b)
;
_computing_structure_solution
;
<i>SHELXT2018/2</i> (Sheldrick, 2015a)
;
_diffrn_ambient_temperature 173.(2)
_diffrn_detector_area_resol_mean 7.3910
_diffrn_measured_fraction_theta_full 0.994
_diffrn_measured_fraction_theta_max 0.994
_diffrn_measurement_device_type 'Bruker D8 QUEST'
_diffrn_radiation_type MoK\a
_diffrn_radiation_wavelength 0.71073
_diffrn_reflns_av_R_equivalents 0.0471
_diffrn_reflns_av_unetI/netI 0.0432
_diffrn_reflns_limit_h_max 6
_diffrn_reflns_limit_h_min -6
_diffrn_reflns_limit_k_max 15
_diffrn_reflns_limit_k_min -15
_diffrn_reflns_limit_l_max 32
_diffrn_reflns_limit_l_min -32
_diffrn_reflns_number 19853
_diffrn_reflns_theta_full 25.00
_diffrn_reflns_theta_max 26.41
_diffrn_reflns_theta_min 1.85
_exptl_absorpt_coefficient_mu 1.283
_exptl_absorpt_correction_T_max 0.78
_exptl_absorpt_correction_T_min 0.55
_exptl_absorpt_correction_type multi-scan
_exptl_absorpt_process_details
;
(SADABS; Krause <i>et al.</i>,  2015)
;
_exptl_crystal_colour black
_exptl_crystal_density_diffrn 1.579
_exptl_crystal_density_method 'not measured'
_exptl_crystal_description prism
_exptl_crystal_F_000 852
_exptl_crystal_size_max 0.500
_exptl_crystal_size_mid 0.300
_exptl_crystal_size_min 0.200
_refine_diff_density_max 0.334
_refine_diff_density_min -0.210
_refine_ls_abs_structure_details
;
Refined as an inversion twin
;
_refine_ls_abs_structure_Flack 0.017(12)
_refine_ls_extinction_method none
_refine_ls_goodness_of_fit_ref 1.056
_refine_ls_hydrogen_treatment mixed
_refine_ls_matrix_type full
_refine_ls_number_parameters 251
_refine_ls_number_reflns 3571
_refine_ls_number_restraints 0
_refine_ls_restrained_S_all 1.056
_refine_ls_R_factor_all 0.0255
_refine_ls_R_factor_gt 0.0250
_refine_ls_shift/su_max 0.001
_refine_ls_shift/su_mean 0.000
_refine_ls_structure_factor_coef Fsqd
_refine_ls_weighting_details 'w=1/[\s^2^(Fo^2^)+(0.0276P)^2^+0.2834P] where P=(Fo^2^+2Fc^2^)/3'
_refine_ls_weighting_scheme calc
_refine_ls_wR_factor_gt 0.0613
_refine_ls_wR_factor_ref 0.0617
_reflns_number_gt 3501
_reflns_number_total 3571
_reflns_threshold_expression 'I > 2\s(I)'
_cod_data_source_file ex2071sup1.cif
_cod_data_source_block I
_cod_database_code 2022798

loop_
_space_group_symop_operation_xyz
'x, y, z'
'-x+1/2, -y, z+1/2'
'-x, y+1/2, -z+1/2'
'x+1/2, -y+1/2, -z'

loop_
_atom_site_type_symbol
_atom_site_label
_atom_site_fract_x
_atom_site_fract_y
_atom_site_fract_z
_atom_site_U_iso_or_equiv
_atom_site_adp_type
_atom_site_calc_flag
_atom_site_occupancy
_atom_site_disorder_assembly
_atom_site_disorder_group
Cu Cu1 0.67468(5) 0.46981(2) 0.56047(2) 0.02401(11) Uani d 1 . .
O O1 0.8939(3) 0.35005(15) 0.55615(7) 0.0334(4) Uani d 1 . .
N N1 0.9329(6) 0.6643(2) 0.44552(9) 0.0420(6) Uani d 1 . .
H H11 0.951(6) 0.717(3) 0.4317(12) 0.031(8) Uiso d 1 . .
C C1 0.5421(5) 0.3165(2) 0.63934(9) 0.0263(5) Uani d 1 . .
H H1 0.429138 0.291841 0.664328 0.032 Uiso calc 1 . .
O O2 0.4294(3) 0.58526(14) 0.56409(7) 0.0287(4) Uani d 1 . .
N N2 0.8346(4) 0.54082(17) 0.50227(7) 0.0288(4) Uani d 1 . .
C C2 0.7397(5) 0.2446(2) 0.62716(9) 0.0266(5) Uani d 1 . .
N N3 0.5042(4) 0.41212(17) 0.61927(8) 0.0247(4) Uani d 1 . .
O O3 0.1144(4) 0.64649(19) 0.60736(8) 0.0437(5) Uani d 1 . .
C C3 0.7677(6) 0.1496(2) 0.65788(10) 0.0327(6) Uani d 1 . .
H H3 0.654313 0.13602 0.684559 0.039 Uiso calc 1 . .
O O4 0.3089(4) 0.22066(16) 0.85680(7) 0.0341(4) Uani d 1 . .
H H4A 0.191(7) 0.191(3) 0.8583(9) 0.051 Uiso calc 1 . .
C C4 0.9544(6) 0.0768(2) 0.65012(11) 0.0355(6) Uani d 1 . .
H H4 0.973698 0.014587 0.671828 0.043 Uiso calc 1 . .
C C5 1.1151(5) 0.0952(2) 0.60999(11) 0.0350(6) Uani d 1 . .
H H5 1.244308 0.044786 0.604282 0.042 Uiso calc 1 . .
C C6 1.0904(5) 0.1854(2) 0.57830(11) 0.0337(6) Uani d 1 . .
H H6 1.200419 0.194846 0.550635 0.04 Uiso calc 1 . .
C C7 0.9050(5) 0.2637(2) 0.58620(9) 0.0271(5) Uani d 1 . .
C C8 1.0473(5) 0.5091(2) 0.47797(9) 0.0317(6) Uani d 1 . .
H H8 1.136848 0.443916 0.484952 0.038 Uiso calc 1 . .
C C9 1.1065(5) 0.5856(2) 0.44292(10) 0.0373(6) Uani d 1 . .
H H9 1.243185 0.584623 0.420719 0.045 Uiso calc 1 . .
C C10 0.7719(6) 0.6358(2) 0.48134(10) 0.0372(7) Uani d 1 . .
H H10 0.632492 0.677619 0.490455 0.045 Uiso calc 1 . .
C C11 0.2751(5) 0.5780(2) 0.60006(9) 0.0280(5) Uani d 1 . .
C C12 0.2973(5) 0.4790(2) 0.63643(8) 0.0262(5) Uani d 1 . .
H H12 0.145376 0.433906 0.634481 0.031 Uiso calc 1 . .
C C13 0.3284(5) 0.5233(2) 0.69154(8) 0.0301(5) Uani d 1 . .
H H13A 0.485063 0.563191 0.693498 0.036 Uiso calc 1 . .
H H13B 0.197503 0.577417 0.698212 0.036 Uiso calc 1 . .
C C14 0.3233(5) 0.43791(19) 0.73347(8) 0.0248(5) Uani d 1 . .
C C15 0.5135(5) 0.4309(2) 0.76836(10) 0.0290(6) Uani d 1 . .
H H15 0.651326 0.477154 0.764186 0.035 Uiso calc 1 . .
C C16 0.5065(5) 0.3581(2) 0.80895(10) 0.0305(5) Uani d 1 . .
H H16 0.638341 0.354933 0.832366 0.037 Uiso calc 1 . .
C C17 0.3077(5) 0.28973(19) 0.81552(8) 0.0251(5) Uani d 1 . .
C C18 0.1184(5) 0.2928(2) 0.78049(9) 0.0276(5) Uani d 1 . .
H H18 -0.016298 0.244436 0.784071 0.033 Uiso calc 1 . .
C C19 0.1271(5) 0.3673(2) 0.74005(9) 0.0275(5) Uani d 1 . .
H H19 -0.004041 0.36992 0.716438 0.033 Uiso calc 1 . .

loop_
_atom_site_aniso_label
_atom_site_aniso_U_11
_atom_site_aniso_U_22
_atom_site_aniso_U_33
_atom_site_aniso_U_12
_atom_site_aniso_U_13
_atom_site_aniso_U_23
Cu1 0.03258(17) 0.02037(15) 0.01908(14) 0.00257(12) 0.00109(11) 0.00198(11)
O1 0.0418(10) 0.0297(9) 0.0287(9) 0.0086(8) 0.0108(8) 0.0089(8)
N1 0.0750(19) 0.0271(12) 0.0239(11) -0.0099(12) 0.0061(12) 0.0052(10)
C1 0.0339(14) 0.0223(12) 0.0227(11) 0.0004(11) 0.0033(10) -0.0008(9)
O2 0.0396(9) 0.0256(8) 0.0207(8) 0.0061(7) -0.0004(8) 0.0028(7)
N2 0.0411(12) 0.0236(10) 0.0217(9) -0.0016(11) -0.0006(9) 0.0013(8)
C2 0.0361(14) 0.0201(11) 0.0236(11) 0.0016(10) -0.0001(9) -0.0002(9)
N3 0.0295(11) 0.0218(10) 0.0228(9) 0.0034(9) 0.0013(8) 0.0001(8)
O3 0.0537(14) 0.0427(11) 0.0346(10) 0.0245(11) 0.0055(9) 0.0059(9)
C3 0.0434(16) 0.0243(12) 0.0304(13) 0.0023(12) 0.0035(11) 0.0046(10)
O4 0.0361(10) 0.0364(10) 0.0297(9) 0.0009(9) 0.0002(9) 0.0098(8)
C4 0.0489(17) 0.0218(12) 0.0359(14) 0.0042(12) -0.0023(13) 0.0059(11)
C5 0.0378(15) 0.0242(13) 0.0429(15) 0.0090(12) -0.0013(12) -0.0003(11)
C6 0.0377(15) 0.0296(14) 0.0340(13) 0.0036(12) 0.0068(11) 0.0019(11)
C7 0.0338(13) 0.0208(12) 0.0268(12) 0.0019(10) -0.0011(10) -0.0007(10)
C8 0.0332(14) 0.0357(14) 0.0261(12) -0.0030(11) -0.0010(10) 0.0016(10)
C9 0.0435(15) 0.0423(15) 0.0261(12) -0.0105(13) 0.0031(12) -0.0006(12)
C10 0.0593(19) 0.0252(12) 0.0272(12) 0.0028(13) 0.0049(12) 0.0005(10)
C11 0.0359(14) 0.0252(12) 0.0229(11) 0.0050(11) -0.0043(10) -0.0033(9)
C12 0.0316(12) 0.0231(11) 0.0239(11) 0.0035(12) 0.0029(9) -0.0017(9)
C13 0.0444(14) 0.0223(11) 0.0236(11) 0.0016(13) 0.0054(11) -0.0008(10)
C14 0.0296(13) 0.0230(11) 0.0216(10) 0.0025(10) 0.0044(10) -0.0027(8)
C15 0.0257(13) 0.0326(13) 0.0288(12) -0.0034(11) 0.0045(10) -0.0022(10)
C16 0.0259(12) 0.0395(14) 0.0261(12) 0.0004(12) -0.0008(10) 0.0011(11)
C17 0.0297(12) 0.0236(11) 0.0220(10) 0.0035(11) 0.0027(10) 0.0002(9)
C18 0.0279(13) 0.0255(12) 0.0296(12) -0.0043(10) 0.0016(10) 0.0001(10)
C19 0.0279(14) 0.0307(13) 0.0239(11) -0.0010(11) -0.0035(9) -0.0007(10)

loop_
_atom_type_symbol
_atom_type_description
_atom_type_scat_dispersion_real
_atom_type_scat_dispersion_imag
_atom_type_scat_source
C C 0.0033 0.0016 'International Tables Vol C Tables 4.2.6.8 and 6.1.1.4'
H H 0.0000 0.0000 'International Tables Vol C Tables 4.2.6.8 and 6.1.1.4'
Cu Cu 0.3201 1.2651 'International Tables Vol C Tables 4.2.6.8 and 6.1.1.4'
N N 0.0061 0.0033 'International Tables Vol C Tables 4.2.6.8 and 6.1.1.4'
O O 0.0106 0.0060 'International Tables Vol C Tables 4.2.6.8 and 6.1.1.4'

loop_
_geom_angle_atom_site_label_1
_geom_angle_atom_site_label_2
_geom_angle_atom_site_label_3
_geom_angle_site_symmetry_1
_geom_angle_site_symmetry_3
_geom_angle
_geom_angle_publ_flag
O1 Cu1 N3 . . 94.49(8) ?
O1 Cu1 O2 . . 175.72(8) ?
N3 Cu1 O2 . . 83.45(8) ?
O1 Cu1 N2 . . 90.31(8) ?
N3 Cu1 N2 . . 174.98(9) ?
O2 Cu1 N2 . . 91.86(8) ?
C7 O1 Cu1 . . 127.44(16) ?
C10 N1 C9 . . 108.7(2) ?
N3 C1 C2 . . 125.5(2) ?
C11 O2 Cu1 . . 116.69(16) ?
C10 N2 C8 . . 105.8(2) ?
C10 N2 Cu1 . . 126.0(2) ?
C8 N2 Cu1 . . 127.85(18) ?
C3 C2 C7 . . 119.4(2) ?
C3 C2 C1 . . 117.0(2) ?
C7 C2 C1 . . 123.6(2) ?
C1 N3 C12 . . 119.8(2) ?
C1 N3 Cu1 . . 124.84(18) ?
C12 N3 Cu1 . . 114.78(15) ?
C4 C3 C2 . . 121.6(3) ?
C3 C4 C5 . . 118.9(2) ?
C6 C5 C4 . . 121.3(3) ?
C5 C6 C7 . . 121.2(2) ?
O1 C7 C6 . . 119.0(2) ?
O1 C7 C2 . . 123.5(2) ?
C6 C7 C2 . . 117.5(2) ?
C9 C8 N2 . . 109.0(3) ?
C8 C9 N1 . . 106.4(3) ?
N2 C10 N1 . . 110.1(3) ?
O3 C11 O2 . . 123.3(2) ?
O3 C11 C12 . . 119.3(2) ?
O2 C11 C12 . . 117.3(2) ?
N3 C12 C11 . . 107.73(19) ?
N3 C12 C13 . . 113.0(2) ?
C11 C12 C13 . . 108.25(19) ?
C14 C13 C12 . . 115.8(2) ?
C19 C14 C15 . . 117.7(2) ?
C19 C14 C13 . . 121.9(2) ?
C15 C14 C13 . . 120.3(2) ?
C16 C15 C14 . . 121.5(3) ?
C15 C16 C17 . . 120.1(3) ?
O4 C17 C16 . . 117.5(2) ?
O4 C17 C18 . . 122.8(2) ?
C16 C17 C18 . . 119.7(2) ?
C17 C18 C19 . . 119.6(2) ?
C14 C19 C18 . . 121.4(2) ?

loop_
_geom_bond_atom_site_label_1
_geom_bond_atom_site_label_2
_geom_bond_site_symmetry_2
_geom_bond_distance
_geom_bond_publ_flag
Cu1 O1 . 1.8919(18) yes
Cu1 N3 . 1.932(2) yes
Cu1 O2 . 1.9473(17) yes
Cu1 N2 . 1.958(2) yes
O1 C7 . 1.311(3) ?
N1 C10 . 1.335(4) ?
N1 C9 . 1.352(4) ?
C1 N3 . 1.290(3) ?
C1 C2 . 1.430(4) ?
O2 C11 . 1.270(3) ?
N2 C10 . 1.322(4) yes
N2 C8 . 1.386(4) ?
C2 C3 . 1.413(3) ?
C2 C7 . 1.424(4) ?
N3 C12 . 1.468(3) ?
O3 C11 . 1.228(3) ?
C3 C4 . 1.371(4) ?
O4 C17 . 1.367(3) ?
C4 C5 . 1.390(4) ?
C5 C6 . 1.379(4) ?
C6 C7 . 1.410(4) ?
C8 C9 . 1.345(4) ?
C11 C12 . 1.537(3) ?
C12 C13 . 1.547(3) ?
C13 C14 . 1.509(3) ?
C14 C19 . 1.389(4) ?
C14 C15 . 1.390(4) ?
C15 C16 . 1.381(4) ?
C16 C17 . 1.383(4) ?
C17 C18 . 1.388(4) ?
C18 C19 . 1.392(4) ?

loop_
_geom_hbond_atom_site_label_D
_geom_hbond_atom_site_label_H
_geom_hbond_atom_site_label_A
_geom_hbond_site_symmetry_A
_geom_hbond_distance_DH
_geom_hbond_distance_HA
_geom_hbond_distance_DA
_geom_hbond_angle_DHA
_geom_hbond_publ_flag
N1 H11 O2 4_566 0.75(4) 2.40(4) 3.050(3) 147.(3) yes
N1 H11 O4 2_664 0.75(4) 2.48(3) 3.058(3) 136.(3) yes
O4 H4A O3 3_546 0.74 1.98 2.666(3) 154.0 yes
C13 H13A O4 3_656 0.99 2.58 3.364(3) 135.9 yes

_cod_database_fobs_code 2022798
